data_2300447
loop_
_publ_author_name
'Massarotti, V.'
'Bini, M.'
'Capsoni, D.'
'Altomare, A.'
'Moliterni, A. G. G.'

_publ_section_title
;
 Ab initio structure determination of Li~2~MnO~3~ from X-ray powder
 diffraction data
;
_journal_coden_ASTM JACGAR
_journal_issue 2
_journal_name_full 'Journal of Applied Crystallography'
_journal_page_first 123
_journal_page_last 127
_journal_paper_doi 10.1107/S0021889896012460
_journal_volume 30
_journal_year 1997
_chemical_formula_structural 'Li1.99 Mn1.01 O3'
_chemical_formula_sum 'Li1.99 Mn1.01 O3'
_chemical_name_systematic 'Lithium Manganese Oxide (1.99/1.01/3)'
_space_group_IT_number 12
_symmetry_Int_Tables_number 12
_symmetry_space_group_name_Hall '-C 2y'
_symmetry_space_group_name_H-M 'C 1 2/m 1'
_audit_creation_date 1999/01/19
_cell_angle_alpha 90.
_cell_angle_beta 109.398(1)
_cell_angle_gamma 90.
_cell_formula_units_Z 4
_cell_length_a 4.9246(1)
_cell_length_b 8.5216(1)
_cell_length_c 5.0245(1)
_cell_volume 198.886(6)
_refine_ls_R_factor_all 0.071
_cod_data_source_file 'data_Li2MnO3melanie083848.cif'
_cod_data_source_block /var/www/cod/tmp/uploads/1395763336.33-D290F29E9218B844.cif
_cod_original_cell_volume 198.89
_cod_database_code 2300447

loop_
_symmetry_equiv_pos_site_id
_symmetry_equiv_pos_as_xyz
1 '-x, y, -z'
2 '-x, -y, -z'
3 'x, -y, z'
4 'x, y, z'
5 '-x+1/2, y+1/2, -z'
6 '-x+1/2, -y+1/2, -z'
7 'x+1/2, -y+1/2, z'
8 'x+1/2, y+1/2, z'

loop_
_atom_site_label
_atom_site_type_symbol
_atom_site_symmetry_multiplicity
_atom_site_Wyckoff_symbol
_atom_site_fract_x
_atom_site_fract_y
_atom_site_fract_z
_atom_site_occupancy
_atom_site_attached_hydrogens
_atom_site_B_iso_or_equiv
Mn1 Mn3.97+ 4 g 0 0.3323(2) 0 1. 0 0.83(4)
O1 O2- 4 i 0.2205(1) 0.5 0.2291(8) 1. 0 0.01(10)
O2 O2- 8 j 0.2409(9) 0.3175(4) 0.7747(6) 1. 0 0.63(8)
Li1 Li1+ 2 a 0.5 0.5 0 0.980(4) 0 -3.1(3)
Mn2 Mn3.97+ 2 a 0.5 0.5 0 0.020(4) 0 -3.1(3)
Li2 Li1+ 2 d 0 0.5 0.5 1. 0 1.5(4)
Li3 Li1+ 4 h 0 0.166(2) 0.5 1. 0 2.0(3)

loop_
_atom_type_symbol
_atom_type_oxidation_number
Li1+ 1
Mn3.97+ 3.97
O2- -2
